data_2007274
loop_
_publ_author_name
'Tissot, Olivier'
'Gouygou, Maryse'
'Daran, Jean-Claude'
'Balavoine, Gilbert'

_publ_section_title
;
 Key Intermediates in the Synthesis of 2,2'-Biphosphole
;
_journal_issue 5
_journal_name_full 'Acta Crystallographica Section C'
_journal_page_first 676
_journal_page_last 679
_journal_paper_doi 10.1107/S0108270197018179
_journal_volume 54
_journal_year 1998
_chemical_formula_moiety ' C12 H13 Br2 O P'
_chemical_formula_sum 'C12 H13 Br2 O P'
_chemical_formula_weight 364.02
_chemical_name_systematic
;
 1-phenyl-2,5-dibromo-3,4-dimethyl-2,5-dihydrophosphole oxide
;
_space_group_IT_number 9
_symmetry_cell_setting monoclinic
_symmetry_space_group_name_Hall 'C -2yc'
_symmetry_space_group_name_H-M 'C 1 c 1'
_cell_angle_alpha 90.010(10)
_cell_angle_beta 118.950(10)
_cell_angle_gamma 90.0040(10)
_cell_formula_units_Z 4
_cell_length_a 14.135(2)
_cell_length_b 9.8840(10)
_cell_length_c 10.8770(10)
_cell_measurement_reflns_used 5000
_cell_measurement_temperature 180(2)
_cell_measurement_theta_max 28.18
_cell_measurement_theta_min 2.64
_cell_volume 1329.7(3)
_computing_cell_refinement 'IPDS software'
_computing_data_collection 'IPDS software (Stoe, 1996a)'
_computing_data_reduction 'X-RED (Stoe, 1996b)'
_computing_molecular_graphics 'CAMERON (Watkin et al., 1996)'
_computing_publication_material SHELXL93
_computing_structure_refinement 'SHELXL93 (Sheldrick, 1993)'
_computing_structure_solution 'SIR92 (Altomare et al., 1994)'
_diffrn_measurement_device 'Stoe IPDS'
_diffrn_measurement_method '\f rotation'
_diffrn_radiation_monochromator graphite
_diffrn_radiation_source 'fine-focus sealed tube'
_diffrn_radiation_type MoK\a
_diffrn_radiation_wavelength 0.71073
_diffrn_reflns_av_R_equivalents 0.0329
_diffrn_reflns_av_sigmaI/netI 0.0301
_diffrn_reflns_limit_h_max 18
_diffrn_reflns_limit_h_min -18
_diffrn_reflns_limit_k_max 13
_diffrn_reflns_limit_k_min 0
_diffrn_reflns_limit_l_max 14
_diffrn_reflns_limit_l_min -14
_diffrn_reflns_number 7891
_diffrn_reflns_theta_max 28.18
_diffrn_reflns_theta_min 2.64
_diffrn_standards_decay_% negligible
_diffrn_standards_interval_count 'Area detector used'
_diffrn_standards_interval_time 'Area detector used'
_diffrn_standards_number '200 for each image'
_exptl_absorpt_coefficient_mu 6.194
_exptl_absorpt_correction_T_max 0.654
_exptl_absorpt_correction_T_min 0.318
_exptl_absorpt_correction_type 'numerical (Siemens, 1996c)'
_exptl_crystal_colour colorless
_exptl_crystal_density_diffrn 1.818
_exptl_crystal_density_meas ?
_exptl_crystal_density_method none
_exptl_crystal_description 'flat needle'
_exptl_crystal_F_000 712
_exptl_crystal_size_max 0.50
_exptl_crystal_size_mid 0.16
_exptl_crystal_size_min 0.08
_refine_diff_density_max 0.466
_refine_diff_density_min -0.517
_refine_ls_abs_structure_details 'Flack  (1983) parameter = -0.02(1)'
_refine_ls_abs_structure_Flack -0.020(10)
_refine_ls_extinction_method none
_refine_ls_goodness_of_fit_all 1.137
_refine_ls_goodness_of_fit_obs 1.172
_refine_ls_hydrogen_treatment 'H atoms riding'
_refine_ls_matrix_type full
_refine_ls_number_parameters 145
_refine_ls_number_reflns 3105
_refine_ls_number_restraints 2
_refine_ls_R_factor_all 0.0378
_refine_ls_R_factor_obs .0309
_refine_ls_shift/esd_max -0.001
_refine_ls_shift/esd_mean 0.000
_refine_ls_structure_factor_coef Fsqd
_refine_ls_weighting_details 'w = 1/[\s^2^(Fo^2^)+(0.0351P)^2^+2.6194P] where P=(Fo^2^+2Fc^2^)/3'
_refine_ls_weighting_scheme calc
_refine_ls_wR_factor_all 0.0749
_refine_ls_wR_factor_obs .0727
_reflns_number_observed 2766
_reflns_number_total 3105
_reflns_observed_criterion >2sigma(I)
_cod_data_source_file sk1134.cif
_cod_data_source_block 2
_cod_depositor_comments
;
The following automatic conversions were performed:
'_geom_bond_publ_flag' value 'YES' changed to 'yes' according to
'/home/saulius/struct/CIF-dictionaries/cif_core.dic' dictionary named
'cif_core.dic' version 2.4.1 from 2010-06-29 (9 times).

Automatic conversion script
Id: cif_fix_enum 1527 2010-12-29 10:47:43Z saulius 

The following automatic conversions were performed:

'_geom_bond_publ_flag' value 'YES' changed to 'yes' according to
/home/saulius/struct/CIF-dictionaries/cif_core.dic dictionary named
'cif_core.dic' version 2.4.1 from 2010-06-29 (9
times).

'_geom_angle_publ_flag' value 'YES' changed to 'yes'
according to /home/saulius/struct/CIF-dictionaries/cif_core.dic
dictionary named 'cif_core.dic' version 2.4.1 from 2010-06-29 (18
times).

Automatic conversion script
Id: cif_fix_values 1715 2011-07-08 13:25:40Z adriana 

The following automatic conversions were performed:

'_exptl_crystal_density_meas' value 'not measured' was changed to '?'
- the value is perceived as not measured.

Automatic conversion script
Id: cif_fix_values 3008 2015-01-20 13:52:24Z robertas 

The following automatic conversions were performed:

'_refine_ls_weighting_scheme' value 'calc w =
1/[\s^2^(Fo^2^)+(0.0351P)^2^+2.6194P] where P=(Fo^2^+2Fc^2^)/3' was
changed to 'calc'. New tag '_refine_ls_weighting_details' was
created. The value of the new tag was set to 'w =
1/[\s^2^(Fo^2^)+(0.0351P)^2^+2.6194P] where P=(Fo^2^+2Fc^2^)/3'.

Automatic conversion script
Id: cif_fix_values 3143 2015-03-26 13:38:13Z robertas 
;
_cod_original_cell_volume 1329.6(3)
_cod_original_sg_symbol_H-M 'C c'
_cod_original_formula_sum ' C12 H13 Br2 O P'
_cod_database_code 2007274

loop_
_symmetry_equiv_pos_as_xyz
'x, y, z'
'x, -y, z+1/2'
'x+1/2, y+1/2, z'
'x+1/2, -y+1/2, z+1/2'

loop_
_atom_site_aniso_label
_atom_site_aniso_U_11
_atom_site_aniso_U_22
_atom_site_aniso_U_33
_atom_site_aniso_U_12
_atom_site_aniso_U_13
_atom_site_aniso_U_23
Br1 .0196(2) .0310(2) .0309(3) .0022(2) .0097(2) .0000(2)
Br2 .0492(3) .0358(3) .0196(2) -.0081(3) .0185(2) -.0070(2)
P1 .0199(5) .0166(5) .0155(5) .0005(4) .0063(4) .0015(4)
C1 .018(2) .018(2) .015(2) .003(2) .006(2) -.002(2)
C4 .024(2) .023(2) .024(3) .000(2) .014(2) -.004(2)
C2 .023(2) .016(2) .013(2) .001(2) .005(2) .002(2)
C3 .023(2) .023(2) .020(2) .004(2) .005(2) -.002(2)
O1 .030(2) .023(2) .023(2) .0052(14) .0082(15) .0097(14)
C111 .017(2) .020(2) .023(2) -.001(2) .009(2) .000(2)
C31 .041(3) .025(3) .032(3) .014(2) .013(2) -.004(2)
C116 .025(2) .022(2) .025(3) -.004(2) .004(2) .007(2)
C21 .047(3) .025(2) .017(2) .001(2) .013(2) .001(2)
C112 .042(3) .026(3) .032(3) -.007(2) -.013(2) .013(2)
C115 .034(3) .026(2) .034(3) -.007(2) .011(2) -.001(2)
C114 .024(2) .035(3) .023(3) -.010(2) .006(2) -.006(2)
C113 .034(3) .044(3) .033(3) -.004(3) -.012(2) .017(3)

loop_
_atom_site_label
_atom_site_fract_x
_atom_site_fract_y
_atom_site_fract_z
_atom_site_U_iso_or_equiv
_atom_site_thermal_displace_type
_atom_site_calc_flag
_atom_site_refinement_flags
_atom_site_occupancy
_atom_site_disorder_group
_atom_site_type_symbol
Br1 .11343(3) .62428(5) .21031(4) .02823(12) Uani d . 1 . Br
Br2 -.04509(4) .73156(5) .41469(5) .03410(14) Uani d . 1 . Br
P1 -.11207(8) .53015(11) .16511(11) .0183(2) Uani d . 1 . P
C1 -.0443(3) .6185(4) .0822(4) .0178(8) Uani d . 1 . C
H1 -.0599(3) .5738(4) -.0061(4) .021 Uiso calc R 1 . H
C4 -.1511(4) .6877(5) .2170(5) .0226(9) Uani d . 1 . C
H4 -.2241(4) .6804(5) .2052(5) .027 Uiso calc R 1 . H
C2 -.0924(3) .7586(4) .0534(4) .0190(8) Uani d . 1 . C
C3 -.1473(4) .7936(5) .1203(5) .0244(10) Uani d . 1 . C
O1 -.0529(3) .4295(4) .2756(4) .0274(8) Uani d . 1 . O
C111 -.2328(3) .4609(4) .0185(5) .0202(9) Uani d . 1 . C
C31 -.2044(5) .9250(6) .1081(6) .0348(13) Uani d . 1 . C
H31A -.2370(5) .9227(6) .1676(6) .042 Uiso calc R 1 . H
H31B -.2594(5) .9382(6) .0124(6) .042 Uiso calc R 1 . H
H31C -.1533(5) .9980(6) .1364(6) .042 Uiso calc R 1 . H
C116 -.2525(4) .3243(5) .0230(5) .0273(10) Uani d . 1 . C
H116 -.2069(4) .2738(5) .1019(5) .033 Uiso calc R 1 . H
C21 -.0779(5) .8434(5) -.0500(5) .0304(11) Uani d . 1 . C
H21A -.0353(5) .7948(5) -.0823(5) .036 Uiso calc R 1 . H
H21B -.0417(5) .9260(5) -.0058(5) .036 Uiso calc R 1 . H
H21C -.1473(5) .8639(5) -.1284(5) .036 Uiso calc R 1 . H
C112 -.3017(5) .5342(6) -.0998(6) .046(2) Uani d . 1 . C
H112 -.2900(5) .6263(6) -.1038(6) .056 Uiso calc R 1 . H
C115 -.3386(4) .2622(5) -.0878(6) .0338(11) Uani d . 1 . C
H115 -.3516(4) .1706(5) -.0830(6) .041 Uiso calc R 1 . H
C114 -.4062(4) .3362(5) -.2068(5) .0294(10) Uani d . 1 . C
H114 -.4637(4) .2944(5) -.2829(5) .035 Uiso calc R 1 . H
C113 -.3868(5) .4726(6) -.2106(6) .049(2) Uani d . 1 . C
H113 -.4321(5) .5232(6) -.2895(6) .059 Uiso calc R 1 . H

loop_
_atom_type_symbol
_atom_type_description
_atom_type_scat_dispersion_real
_atom_type_scat_dispersion_imag
_atom_type_scat_source
C C 0.0033 0.0016 'International Tables Vol C Tables 4.2.6.8 and 6.1.1.4'
H H 0.0000 0.0000 'International Tables Vol C Tables 4.2.6.8 and 6.1.1.4'
Br Br -0.2901 2.4595 'International Tables Vol C Tables 4.2.6.8 and 6.1.1.4'
O O 0.0106 0.0060 'International Tables Vol C Tables 4.2.6.8 and 6.1.1.4'
P P 0.1023 0.0942 'International Tables Vol C Tables 4.2.6.8 and 6.1.1.4'

loop_
_geom_angle_atom_site_label_1
_geom_angle_atom_site_label_2
_geom_angle_atom_site_label_3
_geom_angle
_geom_angle_publ_flag
O1 P1 C111 112.6(2) yes
O1 P1 C1 120.0(2) yes
C111 P1 C1 104.0(2) yes
O1 P1 C4 117.5(2) yes
C111 P1 C4 107.2(2) yes
C1 P1 C4 93.1(2) yes
C2 C1 P1 104.5(3) yes
C2 C1 Br1 111.2(3) yes
P1 C1 Br1 110.4(2) yes
C3 C4 P1 105.0(3) yes
C3 C4 Br2 110.0(3) yes
P1 C4 Br2 109.7(2) yes
C3 C2 C21 126.2(4) yes
C3 C2 C1 116.4(4) yes
C21 C2 C1 117.3(4) yes
C2 C3 C31 127.1(5) yes
C2 C3 C4 115.2(4) yes
C31 C3 C4 117.7(4) yes

loop_
_geom_bond_atom_site_label_1
_geom_bond_atom_site_label_2
_geom_bond_site_symmetry_2
_geom_bond_distance
_geom_bond_publ_flag
Br1 C1 . 1.977(4) yes
Br2 C4 . 1.984(5) yes
P1 O1 . 1.470(3) yes
P1 C111 . 1.813(5) yes
P1 C1 . 1.825(4) yes
P1 C4 . 1.830(5) yes
C1 C2 . 1.508(6) yes
C4 C3 . 1.502(7) yes
C2 C3 . 1.341(6) yes
